data_1515520
loop_
_publ_author_name
'Xia, Hai'
'Liu, Danqing'
'Song, Kesheng'
'Miao, Qian'

_publ_section_title
;
 Vapochromic and semiconducting solids of a bifunctional hydrocarbon
;
_journal_issue 12
_journal_name_full 'Chemical Science'
_journal_page_first 2402
_journal_paper_doi 10.1039/c1sc00494h
_journal_volume 2
_journal_year 2011
_chemical_formula_sum 'C32 H20'
_chemical_formula_weight 404.48
_chemical_name_systematic
;
syn-5,5'-(1,2-ethenediylidene)bis-5H-dibenzo[a,d]cycloheptene
;
_space_group_IT_number 62
_symmetry_cell_setting orthorhombic
_symmetry_space_group_name_Hall '-P 2ac 2n'
_symmetry_space_group_name_H-M 'P n m a'
_atom_sites_solution_hydrogens geom
_atom_sites_solution_primary direct
_atom_sites_solution_secondary difmap
_audit_creation_method SHELXL-97
_cell_angle_alpha 90.00
_cell_angle_beta 90.00
_cell_angle_gamma 90.00
_cell_formula_units_Z 4
_cell_length_a 8.0144(5)
_cell_length_b 20.9765(11)
_cell_length_c 12.7099(7)
_cell_measurement_reflns_used 134
_cell_measurement_temperature 296(2)
_cell_measurement_theta_max 15
_cell_measurement_theta_min 15
_cell_volume 2136.7(2)
_computing_cell_refinement 'BRUKER KAPPA APEXII DUO DIFFRACTOMETER'
_computing_data_collection 'BRUKER KAPPA APEXII DUO DIFFRACTOMETER'
_computing_data_reduction 'BRUKER KAPPA APEXII DUO DIFFRACTOMETER'
_computing_molecular_graphics 'SIEMENS SHELXTL'
_computing_publication_material 'SIEMENS SHELXTL'
_computing_structure_refinement 'SHELXL-97 (Sheldrick, 2008)'
_computing_structure_solution 'SHELXS-97 (Sheldrick, 2008)'
_diffrn_ambient_temperature 296(2)
_diffrn_measured_fraction_theta_full 0.999
_diffrn_measured_fraction_theta_max 0.999
_diffrn_measurement_device_type 'BRUKER KAPPA APEXII DUO DIFFRACTOMETER'
_diffrn_measurement_method 'PHI & OMEGA SCAN'
_diffrn_radiation_monochromator graphite
_diffrn_radiation_source 'fine-focus sealed tube'
_diffrn_radiation_type MoK\a
_diffrn_radiation_wavelength 0.71073
_diffrn_reflns_av_R_equivalents 0.0622
_diffrn_reflns_av_sigmaI/netI 0.0315
_diffrn_reflns_limit_h_max 9
_diffrn_reflns_limit_h_min -9
_diffrn_reflns_limit_k_max 25
_diffrn_reflns_limit_k_min -25
_diffrn_reflns_limit_l_max 15
_diffrn_reflns_limit_l_min -15
_diffrn_reflns_number 18545
_diffrn_reflns_theta_full 25.25
_diffrn_reflns_theta_max 25.25
_diffrn_reflns_theta_min 1.94
_exptl_absorpt_coefficient_mu 0.071
_exptl_absorpt_correction_T_max 0.7456
_exptl_absorpt_correction_T_min 0.6601
_exptl_absorpt_correction_type multi-scan
_exptl_crystal_colour red
_exptl_crystal_density_diffrn 1.257
_exptl_crystal_density_method 'not measured'
_exptl_crystal_description block
_exptl_crystal_F_000 848
_exptl_crystal_size_max 0.50
_exptl_crystal_size_mid 0.40
_exptl_crystal_size_min 0.30
_refine_diff_density_max 0.153
_refine_diff_density_min -0.228
_refine_diff_density_rms 0.030
_refine_ls_extinction_coef 0.0060(13)
_refine_ls_extinction_expression Fc^*^=kFc[1+0.001xFc^2^\l^3^/sin(2\q)]^-1/4^
_refine_ls_extinction_method SHELXL
_refine_ls_goodness_of_fit_ref 1.055
_refine_ls_hydrogen_treatment riding
_refine_ls_matrix_type full
_refine_ls_number_parameters 152
_refine_ls_number_reflns 1983
_refine_ls_number_restraints 0
_refine_ls_restrained_S_all 1.055
_refine_ls_R_factor_all 0.0684
_refine_ls_R_factor_gt 0.0485
_refine_ls_shift/su_max 0.000
_refine_ls_shift/su_mean 0.000
_refine_ls_structure_factor_coef Fsqd
_refine_ls_weighting_details 'calc w=1/[\s^2^(Fo^2^)+(0.0558P)^2^+0.8819P] where P=(Fo^2^+2Fc^2^)/3'
_refine_ls_weighting_scheme calc
_refine_ls_wR_factor_gt 0.1277
_refine_ls_wR_factor_ref 0.1474
_reflns_number_gt 1487
_reflns_number_total 1983
_reflns_threshold_expression >2sigma(I)
_cod_data_source_file c1sc00494h.txt
_cod_data_source_block syn-cumulene_from_EtOAc
_cod_depositor_comments
;
The following automatic conversions were performed:

'_symmetry_cell_setting' value 'Orthorhombic' changed to
'orthorhombic' according to
/usr/data/users/saulius/automatic-downloads/retrospective/RSC/lib/dictionaries/cif_core.dic
dictionary named 'cif_core.dic' version 2.4.2 from 2011-04-26.

Automatic conversion script
Id: cif_fix_values 2281 2013-09-26 08:29:07Z andrius 
;
_cod_original_sg_symbol_H-M Pnma
_cod_database_code 1515520

loop_
_symmetry_equiv_pos_as_xyz
'x, y, z'
'-x+1/2, -y, z+1/2'
'-x, y+1/2, -z'
'x+1/2, -y+1/2, -z+1/2'
'-x, -y, -z'
'x-1/2, y, -z-1/2'
'x, -y-1/2, z'
'-x-1/2, y-1/2, z-1/2'

loop_
_atom_site_label
_atom_site_type_symbol
_atom_site_fract_x
_atom_site_fract_y
_atom_site_fract_z
_atom_site_U_iso_or_equiv
_atom_site_adp_type
_atom_site_occupancy
_atom_site_symmetry_multiplicity
_atom_site_calc_flag
_atom_site_refinement_flags
C1 C -0.2629(3) 0.28117(17) 0.29162(17) 0.126(2) Uani 1 1 d .
H1 H -0.3462 0.2996 0.2508 0.151 Uiso 1 1 calc R
C2 C -0.1545(3) 0.32652(17) 0.34469(17) 0.0897(10) Uani 1 1 d .
C3 C -0.1522(5) 0.3898(2) 0.3058(3) 0.1274(17) Uani 1 1 d .
H3A H -0.2196 0.4001 0.2487 0.153 Uiso 1 1 calc R
C4 C -0.0560(6) 0.4356(2) 0.3485(3) 0.1333(17) Uani 1 1 d .
H4A H -0.0554 0.4762 0.3193 0.160 Uiso 1 1 calc R
C5 C 0.0414(4) 0.42273(13) 0.4349(2) 0.0975(10) Uani 1 1 d .
H5A H 0.1066 0.4545 0.4651 0.117 Uiso 1 1 calc R
C6 C 0.0407(3) 0.36194(11) 0.47599(18) 0.0701(7) Uani 1 1 d .
H6A H 0.1069 0.3533 0.5343 0.084 Uiso 1 1 calc R
C7 C -0.0556(2) 0.31292(12) 0.43343(15) 0.0629(6) Uani 1 1 d .
C8 C -0.0487(3) 0.2500 0.48675(19) 0.0544(7) Uani 1 2 d S
C9 C -0.0126(3) 0.2500 0.5900(2) 0.0502(7) Uani 1 2 d S
C10 C 0.0233(3) 0.2500 0.68550(19) 0.0487(6) Uani 1 2 d S
C11 C 0.0590(3) 0.2500 0.78841(18) 0.0451(6) Uani 1 2 d S
C12 C 0.0853(2) 0.31198(9) 0.84113(14) 0.0496(5) Uani 1 1 d .
C13 C 0.1748(3) 0.35874(10) 0.78763(18) 0.0635(6) Uani 1 1 d .
H13A H 0.2212 0.3490 0.7225 0.076 Uiso 1 1 calc R
C14 C 0.1967(3) 0.41898(11) 0.8283(2) 0.0858(8) Uani 1 1 d .
H14A H 0.2579 0.4493 0.7914 0.103 Uiso 1 1 calc R
C15 C 0.1263(4) 0.43381(14) 0.9247(3) 0.0993(10) Uani 1 1 d .
H15A H 0.1376 0.4746 0.9523 0.119 Uiso 1 1 calc R
C16 C 0.0411(3) 0.38868(14) 0.9788(2) 0.0856(8) Uani 1 1 d .
H16A H -0.0054 0.3995 1.0434 0.103 Uiso 1 1 calc R
C17 C 0.0201(2) 0.32654(11) 0.94148(15) 0.0609(6) Uani 1 1 d .
C18 C -0.0689(3) 0.28163(11) 1.00754(16) 0.0723(7) Uani 1 1 d .
H18 H -0.1372 0.3002 1.0582 0.087 Uiso 1 1 calc R

loop_
_atom_site_aniso_label
_atom_site_aniso_U_11
_atom_site_aniso_U_22
_atom_site_aniso_U_33
_atom_site_aniso_U_23
_atom_site_aniso_U_13
_atom_site_aniso_U_12
C1 0.0519(12) 0.284(7) 0.0413(11) 0.0200(17) -0.0039(9) 0.0297(19)
C2 0.0564(13) 0.173(3) 0.0393(11) 0.0262(15) 0.0108(10) 0.0465(16)
C3 0.094(3) 0.222(5) 0.066(2) 0.062(3) 0.0246(17) 0.086(3)
C4 0.136(3) 0.154(4) 0.110(3) 0.073(3) 0.051(3) 0.087(3)
C5 0.113(2) 0.0846(18) 0.095(2) 0.0303(16) 0.0358(17) 0.0378(16)
C6 0.0736(15) 0.0782(16) 0.0586(13) 0.0138(12) 0.0119(11) 0.0221(13)
C7 0.0478(11) 0.1025(17) 0.0383(10) 0.0131(11) 0.0104(8) 0.0237(12)
C8 0.0393(14) 0.090(2) 0.0335(13) 0.000 0.0036(11) 0.000
C9 0.0466(14) 0.0639(17) 0.0403(15) 0.000 0.0019(11) 0.000
C10 0.0484(14) 0.0610(17) 0.0367(14) 0.000 -0.0002(11) 0.000
C11 0.0400(13) 0.0591(16) 0.0362(13) 0.000 -0.0026(10) 0.000
C12 0.0452(9) 0.0595(12) 0.0440(10) -0.0026(9) -0.0113(8) 0.0086(9)
C13 0.0639(13) 0.0596(13) 0.0668(13) 0.0040(10) -0.0125(10) 0.0025(10)
C14 0.0860(18) 0.0553(14) 0.116(2) 0.0014(15) -0.0222(17) 0.0021(13)
C15 0.100(2) 0.0689(18) 0.129(3) -0.0339(18) -0.030(2) 0.0178(16)
C16 0.0808(17) 0.094(2) 0.0824(18) -0.0366(16) -0.0182(14) 0.0259(15)
C17 0.0527(11) 0.0798(14) 0.0504(12) -0.0151(11) -0.0147(9) 0.0167(10)
C18 0.0579(12) 0.117(2) 0.0415(11) -0.0092(11) -0.0001(9) 0.0108(12)

loop_
_atom_type_symbol
_atom_type_description
_atom_type_scat_dispersion_real
_atom_type_scat_dispersion_imag
_atom_type_scat_source
C C 0.0033 0.0016 'International Tables Vol C Tables 4.2.6.8 and 6.1.1.4'
H H 0.0000 0.0000 'International Tables Vol C Tables 4.2.6.8 and 6.1.1.4'

loop_
_geom_angle_atom_site_label_1
_geom_angle_atom_site_label_2
_geom_angle_atom_site_label_3
_geom_angle
_geom_angle_site_symmetry_1
_geom_angle_site_symmetry_3
C1 C1 C2 130.86(16) 7_565 .
C7 C2 C3 117.5(3) . .
C7 C2 C1 125.1(3) . .
C3 C2 C1 117.3(3) . .
C4 C3 C2 122.4(3) . .
C3 C4 C5 120.5(4) . .
C4 C5 C6 118.8(4) . .
C5 C6 C7 122.5(2) . .
C6 C7 C2 118.2(2) . .
C6 C7 C8 117.26(19) . .
C2 C7 C8 124.5(3) . .
C9 C8 C7 116.98(12) . 7_565
C9 C8 C7 116.98(12) . .
C7 C8 C7 125.5(2) 7_565 .
C10 C9 C8 179.1(3) . .
C9 C10 C11 179.0(3) . .
C10 C11 C12 118.26(11) . 7_565
C10 C11 C12 118.26(11) . .
C12 C11 C12 123.2(2) 7_565 .
C13 C12 C17 118.66(19) . .
C13 C12 C11 118.16(19) . .
C17 C12 C11 123.16(19) . .
C14 C13 C12 121.9(2) . .
C13 C14 C15 119.1(3) . .
C16 C15 C14 119.8(2) . .
C15 C16 C17 122.7(3) . .
C16 C17 C12 117.6(2) . .
C16 C17 C18 118.0(2) . .
C12 C17 C18 124.4(2) . .
C18 C18 C17 130.53(12) 7_565 .

loop_
_geom_bond_atom_site_label_1
_geom_bond_atom_site_label_2
_geom_bond_distance
_geom_bond_site_symmetry_2
C1 C1 1.308(7) 7_565
C1 C2 1.454(4) .
C2 C7 1.408(3) .
C2 C3 1.417(5) .
C3 C4 1.345(6) .
C4 C5 1.374(5) .
C5 C6 1.378(3) .
C6 C7 1.395(3) .
C7 C8 1.485(2) .
C8 C9 1.344(4) .
C8 C7 1.485(2) 7_565
C9 C10 1.247(3) .
C10 C11 1.339(3) .
C11 C12 1.478(2) 7_565
C11 C12 1.478(2) .
C12 C13 1.392(3) .
C12 C17 1.412(3) .
C13 C14 1.376(3) .
C14 C15 1.385(4) .
C15 C16 1.355(4) .
C16 C17 1.397(3) .
C17 C18 1.450(3) .
C18 C18 1.327(5) 7_565
